data_7206095
loop_
_publ_author_name
'B\;akowicz, Julia'
'Skar\.zewski, Jacek'
'Turowska-Tyrk, Ilona'

_publ_section_title
;
 Photo-induced structural changes in two crystal forms with different
 numbers of independent molecules
;
_journal_issue 13
_journal_name_full CrystEngComm
_journal_page_first 4332
_journal_paper_doi 10.1039/c0ce00795a
_journal_volume 13
_journal_year 2011
_chemical_absolute_configuration syn
_chemical_formula_sum 'C33 H39 N O4'
_chemical_formula_weight 513.65
_chemical_name_systematic
;
?
;
_space_group_IT_number 19
_symmetry_cell_setting orthorhombic
_symmetry_space_group_name_Hall 'P 2ac 2ab'
_symmetry_space_group_name_H-M 'P 21 21 21'
_atom_sites_solution_hydrogens geom
_atom_sites_solution_primary direct
_atom_sites_solution_secondary difmap
_audit_creation_method SHELXL-97
_cell_angle_alpha 90.00
_cell_angle_beta 90.00
_cell_angle_gamma 90.00
_cell_formula_units_Z 4
_cell_length_a 9.3750(15)
_cell_length_b 10.7698(19)
_cell_length_c 29.857(4)
_cell_measurement_reflns_used 1000
_cell_measurement_temperature 299(2)
_cell_measurement_theta_max 13.3
_cell_measurement_theta_min 3.8
_cell_volume 3014.6(8)
_computing_cell_refinement 'CRYSALIS (Oxford Diffraction, 2003)'
_computing_data_collection 'CRYSALIS (Oxford Diffraction, 2003)'
_computing_data_reduction 'CRYSALIS (Oxford Diffraction, 2003)'
_computing_molecular_graphics 'ORTEP-3 for Windows (Farrugia, 1997)'
_computing_publication_material 'SHELXL97 (Sheldrick, 2008)'
_computing_structure_refinement 'SHELXL97 (Sheldrick, 2008)'
_computing_structure_solution 'SHELXS97 (Sheldrick, 2008)'
_diffrn_ambient_temperature 299(2)
_diffrn_measured_fraction_theta_full 0.995
_diffrn_measured_fraction_theta_max 0.995
_diffrn_measurement_device_type 'KM4CCD diffractometer'
_diffrn_measurement_method '\w scans'
_diffrn_radiation_monochromator graphite
_diffrn_radiation_source 'fine-focus sealed tube'
_diffrn_radiation_type MoK\a
_diffrn_radiation_wavelength 0.71073
_diffrn_reflns_av_R_equivalents 0.0381
_diffrn_reflns_av_sigmaI/netI 0.0277
_diffrn_reflns_limit_h_max 11
_diffrn_reflns_limit_h_min -10
_diffrn_reflns_limit_k_max 12
_diffrn_reflns_limit_k_min -12
_diffrn_reflns_limit_l_max 31
_diffrn_reflns_limit_l_min -35
_diffrn_reflns_number 14671
_diffrn_reflns_theta_full 24.99
_diffrn_reflns_theta_max 24.99
_diffrn_reflns_theta_min 3.85
_exptl_absorpt_coefficient_mu 0.073
_exptl_absorpt_correction_type none
_exptl_crystal_colour colourless
_exptl_crystal_density_diffrn 1.132
_exptl_crystal_density_method 'not measured'
_exptl_crystal_description block
_exptl_crystal_F_000 1104
_exptl_crystal_size_max 0.40
_exptl_crystal_size_mid 0.30
_exptl_crystal_size_min 0.25
_refine_diff_density_max 0.212
_refine_diff_density_min -0.259
_refine_diff_density_rms 0.041
_refine_ls_extinction_method none
_refine_ls_goodness_of_fit_ref 1.108
_refine_ls_hydrogen_treatment constr
_refine_ls_matrix_type full
_refine_ls_number_parameters 384
_refine_ls_number_reflns 3006
_refine_ls_number_restraints 300
_refine_ls_restrained_S_all 1.110
_refine_ls_R_factor_all 0.0939
_refine_ls_R_factor_gt 0.0725
_refine_ls_shift/su_max 0.000
_refine_ls_shift/su_mean 0.000
_refine_ls_structure_factor_coef Fsqd
_refine_ls_weighting_details 'calc w=1/[\s^2^(Fo^2^)+(0.1284P)^2^+0.2660P] where P=(Fo^2^+2Fc^2^)/3'
_refine_ls_weighting_scheme calc
_refine_ls_wR_factor_gt 0.1971
_refine_ls_wR_factor_ref 0.2170
_reflns_number_gt 2156
_reflns_number_total 3006
_reflns_threshold_expression >2sigma(I)
_cod_data_source_file c0ce00795a.txt
_cod_data_source_block 15.0%P
_cod_depositor_comments
;
The following automatic conversions were performed:

'_symmetry_cell_setting' value 'Orthorhombic' changed to
'orthorhombic' according to
/home/saulius/struct/CIF-dictionaries/cif_core.dic dictionary named
'cif_core.dic' version 2.4.1 from 2010-06-29.

Automatic conversion script
Id: cif_fix_values 1715 2011-07-08 13:25:40Z adriana 
;
_cod_database_code 7206095

loop_
_symmetry_equiv_pos_as_xyz
'x, y, z'
'-x+1/2, -y, z+1/2'
'-x, y+1/2, -z+1/2'
'x+1/2, -y+1/2, -z'

loop_
_atom_site_label
_atom_site_type_symbol
_atom_site_fract_x
_atom_site_fract_y
_atom_site_fract_z
_atom_site_U_iso_or_equiv
_atom_site_adp_type
_atom_site_occupancy
_atom_site_symmetry_multiplicity
_atom_site_calc_flag
_atom_site_refinement_flags
_atom_site_disorder_assembly
_atom_site_disorder_group
N1R N 0.7371(6) 0.2990(5) -0.0053(2) 0.0634(16) Uani 0.850(6) 1 d PDU A 1
H1R H 0.6517 0.2708 -0.0078 0.076 Uiso 0.850(6) 1 calc PR A 1
O1R O 0.5351(9) -0.2522(6) 0.1041(2) 0.092(2) Uani 0.850(6) 1 d PDU A 1
O2R O 0.9451(5) 0.2832(5) 0.03117(19) 0.0630(14) Uani 0.850(6) 1 d PDU A 1
O3R O 0.7730(6) 0.6167(5) -0.0087(3) 0.127(2) Uani 0.850(6) 1 d PDU A 1
O4R O 0.5741(5) 0.5088(5) -0.0079(2) 0.0904(17) Uani 0.850(6) 1 d PDU A 1
C1R C 0.6488(6) -0.1892(6) 0.20133(16) 0.0661(15) Uiso 0.850(6) 1 d PDU A 1
C2R C 0.7186(7) -0.2202(6) 0.24055(19) 0.0777(17) Uiso 0.850(6) 1 d PDU A 1
H2R H 0.6791 -0.1962 0.2678 0.093 Uiso 0.850(6) 1 calc PR A 1
C3R C 0.8453(7) -0.2856(6) 0.24052(18) 0.0804(18) Uiso 0.850(6) 1 d PDU A 1
C4R C 0.9014(8) -0.3203(7) 0.2003(2) 0.088(2) Uiso 0.850(6) 1 d PDU A 1
H4R H 0.9872 -0.3635 0.2001 0.106 Uiso 0.850(6) 1 calc PR A 1
C5R C 0.8340(7) -0.2929(6) 0.15871(18) 0.0743(18) Uiso 0.850(6) 1 d PDU A 1
C6R C 0.7080(6) -0.2262(6) 0.16058(16) 0.0610(16) Uiso 0.850(6) 1 d PDU A 1
C7R C 0.6365(5) -0.1912(4) 0.11752(16) 0.0572(13) Uani 0.850(6) 1 d PDU A 1
C8R C 0.6860(6) -0.0812(5) 0.09258(18) 0.0515(15) Uiso 0.850(6) 1 d PD A 1
C9R C 0.6328(6) -0.0560(5) 0.04994(18) 0.0571(14) Uiso 0.850(6) 1 d PDU A 1
H9R H 0.5684 -0.1104 0.0366 0.069 Uiso 0.850(6) 1 calc PR A 1
C10R C 0.6757(7) 0.0499(6) 0.0274(2) 0.0581(17) Uiso 0.850(6) 1 d PDU A 1
H10R H 0.6394 0.0664 -0.0010 0.070 Uiso 0.850(6) 1 calc PR A 1
C11R C 0.7725(7) 0.1317(6) 0.04665(19) 0.053(2) Uiso 0.850(6) 1 d PDU A 1
C12R C 0.8243(6) 0.1070(6) 0.08917(18) 0.0546(19) Uiso 0.850(6) 1 d PDU A 1
H12R H 0.8850 0.1631 0.1032 0.066 Uiso 0.850(6) 1 calc PR A 1
C13R C 0.7854(7) -0.0009(6) 0.1106(2) 0.063(2) Uiso 0.850(6) 1 d PDU A 1
H13R H 0.8273 -0.0203 0.1379 0.076 Uiso 0.850(6) 1 calc PR A 1
C14R C 0.5154(6) -0.1160(5) 0.2040(2) 0.0834(19) Uani 0.850(6) 1 d PDU A 1
H14R H 0.4931 -0.0880 0.1736 0.100 Uiso 0.850(6) 1 calc PR A 1
C15R C 0.3930(9) -0.1949(10) 0.2193(4) 0.158(4) Uani 0.850(6) 1 d PDU A 1
H15A H 0.3080 -0.1453 0.2207 0.237 Uiso 0.850(6) 1 calc PR A 1
H15B H 0.4134 -0.2279 0.2485 0.237 Uiso 0.850(6) 1 calc PR A 1
H15C H 0.3792 -0.2619 0.1986 0.237 Uiso 0.850(6) 1 calc PR A 1
C16R C 0.5308(12) -0.0001(8) 0.2329(3) 0.145(4) Uani 0.850(6) 1 d PDU A 1
H16A H 0.4425 0.0450 0.2329 0.218 Uiso 0.850(6) 1 calc PR A 1
H16B H 0.6052 0.0515 0.2210 0.218 Uiso 0.850(6) 1 calc PR A 1
H16C H 0.5544 -0.0238 0.2630 0.218 Uiso 0.850(6) 1 calc PR A 1
C17R C 0.9181(10) -0.3131(8) 0.2845(2) 0.112(3) Uani 0.850(6) 1 d PDU A 1
H17R H 0.8441 -0.2817 0.3048 0.135 Uiso 0.850(6) 1 calc PR A 1
C18R C 1.0326(13) -0.2283(10) 0.2969(4) 0.167(5) Uani 0.850(6) 1 d PDU A 1
H18A H 1.0134 -0.1476 0.2846 0.251 Uiso 0.850(6) 1 calc PR A 1
H18B H 1.1214 -0.2588 0.2853 0.251 Uiso 0.850(6) 1 calc PR A 1
H18C H 1.0383 -0.2226 0.3289 0.251 Uiso 0.850(6) 1 calc PR A 1
C19R C 0.9169(12) -0.4373(8) 0.2979(3) 0.139(4) Uani 0.850(6) 1 d PDU A 1
H19A H 0.8368 -0.4788 0.2846 0.209 Uiso 0.850(6) 1 calc PR A 1
H19B H 0.9096 -0.4417 0.3300 0.209 Uiso 0.850(6) 1 calc PR A 1
H19C H 1.0035 -0.4768 0.2884 0.209 Uiso 0.850(6) 1 calc PR A 1
C20R C 0.9051(9) -0.3272(9) 0.1150(2) 0.105(3) Uani 0.850(6) 1 d PDU A 1
H20R H 0.8466 -0.2917 0.0909 0.126 Uiso 0.850(6) 1 calc PR A 1
C21R C 0.9060(14) -0.4656(9) 0.1081(4) 0.140(4) Uani 0.850(6) 1 d PDU A 1
H21A H 0.9427 -0.4842 0.0788 0.211 Uiso 0.850(6) 1 calc PR A 1
H21B H 0.8105 -0.4971 0.1107 0.211 Uiso 0.850(6) 1 calc PR A 1
H21C H 0.9653 -0.5038 0.1304 0.211 Uiso 0.850(6) 1 calc PR A 1
C22R C 1.0534(11) -0.2728(12) 0.1100(4) 0.150(4) Uani 0.850(6) 1 d PDU A 1
H22A H 1.0493 -0.1845 0.1142 0.226 Uiso 0.850(6) 1 calc PR A 1
H22B H 1.0892 -0.2906 0.0805 0.226 Uiso 0.850(6) 1 calc PR A 1
H22C H 1.1156 -0.3087 0.1320 0.226 Uiso 0.850(6) 1 calc PR A 1
C23R C 0.8263(6) 0.2435(8) 0.0229(3) 0.0511(19) Uani 0.850(6) 1 d PD A 1
C24R C 0.7782(6) 0.4044(6) -0.0318(2) 0.0648(16) Uani 0.850(6) 1 d PD A 1
H24R H 0.8819 0.4136 -0.0291 0.078 Uiso 0.850(6) 1 calc PR A 1
C25R C 0.7108(6) 0.5218(5) -0.0139(2) 0.0743(17) Uani 0.850(6) 1 d PDU A 1
C26R C 0.4933(10) 0.6137(8) 0.0071(4) 0.106(3) Uani 0.850(6) 1 d PDU A 1
H26A H 0.5452 0.6563 0.0302 0.159 Uiso 0.850(6) 1 calc PR A 1
H26B H 0.4034 0.5860 0.0188 0.159 Uiso 0.850(6) 1 calc PR A 1
H26C H 0.4771 0.6692 -0.0175 0.159 Uiso 0.850(6) 1 calc PR A 1
C27R C 0.7438(7) 0.3862(6) -0.08097(19) 0.0736(16) Uani 0.850(6) 1 d PDU A 1
H27A H 0.6422 0.3722 -0.0844 0.088 Uiso 0.850(6) 1 calc PR A 1
H27B H 0.7683 0.4611 -0.0973 0.088 Uiso 0.850(6) 1 calc PR A 1
C28R C 0.8232(5) 0.2793(4) -0.10026(16) 0.0690(15) Uiso 0.850(6) 1 d PGDU A 1
C29R C 0.7650(4) 0.1621(5) -0.10012(18) 0.091(2) Uiso 0.850(6) 1 d PGD A 1
H29R H 0.6741 0.1503 -0.0884 0.109 Uiso 0.850(6) 1 d PG A 1
C30R C 0.8383(6) 0.0623(4) -0.1169(2) 0.115(3) Uiso 0.850(6) 1 d PGU A 1
H30R H 0.7966 -0.0161 -0.1162 0.138 Uiso 0.850(6) 1 d PG A 1
C31R C 0.9726(6) 0.0763(4) -0.1348(2) 0.108(2) Uiso 0.850(6) 1 d PG A 1
H31R H 1.0230 0.0084 -0.1457 0.129 Uiso 0.850(6) 1 d PG A 1
C32R C 1.0295(5) 0.1926(5) -0.13618(17) 0.104(2) Uiso 0.850(6) 1 d PG A 1
H32R H 1.1191 0.2044 -0.1489 0.125 Uiso 0.850(6) 1 d PG A 1
C33R C 0.9571(5) 0.2928(4) -0.11914(17) 0.086(2) Uiso 0.850(6) 1 d PGDU A 1
H33R H 0.9987 0.3711 -0.1203 0.104 Uiso 0.850(6) 1 d PG A 1
N1P N 0.731(3) 0.273(3) -0.0133(10) 0.063(9) Uiso 0.150(6) 1 d PDU A 2
H1P H 0.6450 0.2469 -0.0152 0.075 Uiso 0.150(6) 1 calc PR A 2
O1P O 0.527(4) -0.253(3) 0.1123(10) 0.076(9) Uiso 0.150(6) 1 d PDU A 2
O2P O 0.943(3) 0.258(3) 0.0203(10) 0.050(7) Uiso 0.150(6) 1 d PDU A 2
O3P O 0.742(4) 0.594(2) -0.0463(12) 0.126(9) Uiso 0.150(6) 1 d PDU A 2
O4P O 0.610(4) 0.485(3) 0.0019(12) 0.104(10) Uiso 0.150(6) 1 d PDU A 2
C1P C 0.697(2) -0.188(2) 0.2013(5) 0.057(7) Uiso 0.150(6) 1 d PDU A 2
C2P C 0.773(2) -0.223(2) 0.2388(5) 0.061(6) Uiso 0.150(6) 1 d PDU A 2
H2P H 0.7412 -0.2029 0.2674 0.073 Uiso 0.150(6) 1 calc PR A 2
C3P C 0.899(2) -0.288(2) 0.2321(6) 0.050(6) Uiso 0.150(6) 1 d PDU A 2
C4P C 0.942(3) -0.319(3) 0.1899(6) 0.074(7) Uiso 0.150(6) 1 d PDU A 2
H4P H 1.0200 -0.3709 0.1865 0.089 Uiso 0.150(6) 1 calc PR A 2
C5P C 0.873(2) -0.275(3) 0.1515(6) 0.061(9) Uiso 0.150(6) 1 d PDU A 2
C6P C 0.740(2) -0.224(2) 0.1598(5) 0.048(7) Uiso 0.150(6) 1 d PDU A 2
C7P C 0.6147(18) -0.1671(18) 0.1347(5) 0.065(5) Uiso 0.150(6) 1 d PDU A 2
C8P C 0.663(3) -0.065(2) 0.1024(7) 0.065(12) Uiso 0.150(6) 1 d PD A 2
C9P C 0.604(2) -0.0502(18) 0.0613(6) 0.036(6) Uiso 0.150(6) 1 d PDU A 2
H9P H 0.5264 -0.0993 0.0532 0.043 Uiso 0.150(6) 1 calc PR A 2
C10P C 0.655(3) 0.036(2) 0.0310(7) 0.047(7) Uiso 0.150(6) 1 d PDU A 2
H10P H 0.6128 0.0440 0.0030 0.056 Uiso 0.150(6) 1 calc PR A 2
C11P C 0.769(3) 0.110(2) 0.0420(8) 0.043(10) Uiso 0.150(6) 1 d PDU A 2
C12P C 0.836(2) 0.084(3) 0.0822(7) 0.045(9) Uiso 0.150(6) 1 d PDU A 2
H12P H 0.9288 0.1116 0.0870 0.055 Uiso 0.150(6) 1 calc PR A 2
C13P C 0.767(3) 0.019(3) 0.1148(7) 0.050(8) Uiso 0.150(6) 1 d PDU A 2
H13P H 0.7898 0.0314 0.1449 0.061 Uiso 0.150(6) 1 calc PR A 2
C14P C 0.555(2) -0.136(3) 0.1858(7) 0.110(10) Uiso 0.150(6) 1 d PDU A 2
C15P C 0.426(3) -0.216(5) 0.1968(13) 0.155(12) Uiso 0.150(6) 1 d PDU A 2
H15D H 0.4422 -0.2993 0.1865 0.232 Uiso 0.150(6) 1 calc PR A 2
H15E H 0.3427 -0.1830 0.1821 0.232 Uiso 0.150(6) 1 calc PR A 2
H15F H 0.4104 -0.2168 0.2286 0.232 Uiso 0.150(6) 1 calc PR A 2
C16P C 0.528(5) -0.004(3) 0.1991(14) 0.150(11) Uiso 0.150(6) 1 d PDU A 2
H16D H 0.4440 0.0263 0.1844 0.225 Uiso 0.150(6) 1 calc PR A 2
H16E H 0.6085 0.0463 0.1904 0.225 Uiso 0.150(6) 1 calc PR A 2
H16F H 0.5156 0.0011 0.2309 0.225 Uiso 0.150(6) 1 calc PR A 2
C17P C 0.975(3) -0.348(3) 0.2723(7) 0.092(10) Uiso 0.150(6) 1 d PDU A 2
H17P H 0.9133 -0.3331 0.2982 0.111 Uiso 0.150(6) 1 calc PR A 2
C18P C 1.109(5) -0.283(5) 0.2825(19) 0.158(13) Uiso 0.150(6) 1 d PDU A 2
H18D H 1.0952 -0.1950 0.2799 0.237 Uiso 0.150(6) 1 calc PR A 2
H18E H 1.1816 -0.3089 0.2617 0.237 Uiso 0.150(6) 1 calc PR A 2
H18F H 1.1389 -0.3029 0.3124 0.237 Uiso 0.150(6) 1 calc PR A 2
C19P C 0.989(6) -0.481(3) 0.2685(17) 0.143(11) Uiso 0.150(6) 1 d PDU A 2
H19D H 0.8959 -0.5176 0.2660 0.215 Uiso 0.150(6) 1 calc PR A 2
H19E H 1.0359 -0.5131 0.2947 0.215 Uiso 0.150(6) 1 calc PR A 2
H19F H 1.0441 -0.5011 0.2424 0.215 Uiso 0.150(6) 1 calc PR A 2
C20P C 0.909(4) -0.325(4) 0.1054(7) 0.114(11) Uiso 0.150(6) 1 d PDU A 2
H20P H 0.8595 -0.2746 0.0830 0.136 Uiso 0.150(6) 1 calc PR A 2
C21P C 0.861(8) -0.458(5) 0.100(3) 0.14(2) Uiso 0.150(6) 1 d PDU A 2
H21D H 0.8895 -0.4882 0.0709 0.213 Uiso 0.150(6) 1 calc PR A 2
H21E H 0.7592 -0.4626 0.1025 0.213 Uiso 0.150(6) 1 calc PR A 2
H21F H 0.9043 -0.5087 0.1226 0.213 Uiso 0.150(6) 1 calc PR A 2
C22P C 1.067(5) -0.316(7) 0.0965(19) 0.138(18) Uiso 0.150(6) 1 d PDU A 2
H22D H 1.0855 -0.3363 0.0658 0.206 Uiso 0.150(6) 1 calc PR A 2
H22E H 1.1165 -0.3737 0.1156 0.206 Uiso 0.150(6) 1 calc PR A 2
H22F H 1.0987 -0.2334 0.1027 0.206 Uiso 0.150(6) 1 calc PR A 2
C23P C 0.819(4) 0.219(4) 0.0162(15) 0.06(2) Uiso 0.150(6) 1 d PD A 2
C24P C 0.775(3) 0.3736(19) -0.0418(7) 0.072(15) Uiso 0.150(6) 1 d PD A 2
H24P H 0.8784 0.3837 -0.0380 0.086 Uiso 0.150(6) 1 calc PR A 2
C25P C 0.707(4) 0.4947(19) -0.0298(10) 0.074(9) Uiso 0.150(6) 1 d PDU A 2
C26P C 0.542(6) 0.596(5) 0.0179(18) 0.115(18) Uiso 0.150(6) 1 d PDU A 2
H26D H 0.5210 0.5873 0.0491 0.172 Uiso 0.150(6) 1 calc PR A 2
H26E H 0.4555 0.6096 0.0015 0.172 Uiso 0.150(6) 1 calc PR A 2
H26F H 0.6049 0.6657 0.0136 0.172 Uiso 0.150(6) 1 calc PR A 2
C27P C 0.748(3) 0.344(2) -0.0908(7) 0.065(9) Uiso 0.150(6) 1 d PDU A 2
H27C H 0.6491 0.3191 -0.0942 0.078 Uiso 0.150(6) 1 calc PR A 2
H27D H 0.7619 0.4190 -0.1082 0.078 Uiso 0.150(6) 1 calc PR A 2
C28P C 0.8394(18) 0.2456(16) -0.1094(6) 0.039(5) Uiso 0.150(6) 1 d PGDU A 2
C29P C 0.788(2) 0.1286(18) -0.1169(9) 0.088(11) Uiso 0.150(6) 1 d PGD A 2
H29P H 0.6904 0.1138 -0.1151 0.106 Uiso 0.150(6) 1 d PG A 2
C30P C 0.879(3) 0.0325(15) -0.1272(11) 0.086(10) Uiso 0.150(6) 1 d PGU A 2
H30P H 0.8424 -0.0470 -0.1312 0.104 Uiso 0.150(6) 1 d PG A 2
C31P C 1.023(3) 0.052(2) -0.1316(10) 0.130(19) Uiso 0.150(6) 1 d PG A 2
H31P H 1.0837 -0.0132 -0.1392 0.156 Uiso 0.150(6) 1 d PG A 2
C32P C 1.0741(19) 0.169(2) -0.1247(10) 0.084(11) Uiso 0.150(6) 1 d PG A 2
H32P H 1.1713 0.1842 -0.1277 0.101 Uiso 0.150(6) 1 d PG A 2
C33P C 0.9840(19) 0.2646(18) -0.1134(8) 0.062(8) Uiso 0.150(6) 1 d PGDU A 2
H33P H 1.0213 0.3434 -0.1083 0.074 Uiso 0.150(6) 1 d PG A 2

loop_
_atom_site_aniso_label
_atom_site_aniso_U_11
_atom_site_aniso_U_22
_atom_site_aniso_U_33
_atom_site_aniso_U_23
_atom_site_aniso_U_13
_atom_site_aniso_U_12
N1R 0.049(3) 0.067(3) 0.075(3) 0.015(3) -0.008(2) -0.012(2)
O1R 0.118(4) 0.077(3) 0.082(3) 0.020(3) -0.028(3) -0.032(3)
O2R 0.050(2) 0.071(3) 0.068(3) -0.004(3) -0.0073(19) -0.002(2)
O3R 0.114(4) 0.084(3) 0.182(6) -0.005(4) 0.017(4) -0.033(3)
O4R 0.067(3) 0.082(3) 0.123(4) -0.024(3) -0.005(3) 0.000(3)
C7R 0.065(3) 0.053(3) 0.054(3) -0.004(2) 0.002(2) 0.004(3)
C14R 0.095(4) 0.065(3) 0.090(4) 0.002(3) 0.025(4) 0.022(4)
C15R 0.099(6) 0.130(7) 0.244(12) 0.047(8) 0.053(7) 0.017(6)
C16R 0.170(9) 0.127(7) 0.138(7) -0.035(6) -0.008(7) 0.059(7)
C17R 0.130(7) 0.121(6) 0.086(5) 0.036(5) -0.033(5) 0.008(6)
C18R 0.198(11) 0.163(9) 0.141(8) 0.036(7) -0.084(8) -0.062(9)
C19R 0.173(8) 0.130(7) 0.114(6) 0.050(6) -0.067(6) -0.021(7)
C20R 0.107(6) 0.123(6) 0.086(5) 0.004(5) 0.006(4) 0.050(5)
C21R 0.165(11) 0.126(7) 0.130(8) -0.015(6) 0.009(8) 0.057(8)
C22R 0.126(7) 0.192(12) 0.133(8) -0.007(8) 0.053(6) 0.035(8)
C23R 0.044(4) 0.058(4) 0.051(3) -0.002(4) -0.001(2) 0.002(2)
C24R 0.054(3) 0.068(4) 0.073(3) 0.018(3) -0.012(3) -0.012(3)
C25R 0.079(4) 0.075(4) 0.069(4) 0.007(3) -0.004(3) -0.016(3)
C26R 0.102(6) 0.086(5) 0.130(7) -0.037(5) -0.005(5) 0.005(5)
C27R 0.068(4) 0.076(4) 0.078(4) 0.013(4) -0.009(3) -0.006(3)

loop_
_atom_type_symbol
_atom_type_description
_atom_type_scat_dispersion_real
_atom_type_scat_dispersion_imag
_atom_type_scat_source
C C 0.0033 0.0000 'International Tables Vol C Tables 4.2.6.8 and 6.1.1.4'
H H 0.0000 0.0000 'International Tables Vol C Tables 4.2.6.8 and 6.1.1.4'
N N 0.0061 0.0000 'International Tables Vol C Tables 4.2.6.8 and 6.1.1.4'
O O 0.0106 0.0000 'International Tables Vol C Tables 4.2.6.8 and 6.1.1.4'

loop_
_geom_angle_atom_site_label_1
_geom_angle_atom_site_label_2
_geom_angle_atom_site_label_3
_geom_angle
_geom_angle_site_symmetry_1
_geom_angle_site_symmetry_3
_geom_angle_publ_flag
C23R N1R C24R 122.4(5) . . ?
C23R N1R H1R 118.8 . . ?
C24R N1R H1R 118.8 . . ?
C25R O4R C26R 118.6(6) . . ?
C2R C1R C6R 118.8(5) . . ?
C2R C1R C14R 118.8(5) . . ?
C6R C1R C14R 122.4(5) . . ?
C3R C2R C1R 122.0(5) . . ?
C3R C2R H2R 119.0 . . ?
C1R C2R H2R 119.0 . . ?
C4R C3R C2R 118.2(5) . . ?
C4R C3R C17R 122.6(6) . . ?
C2R C3R C17R 119.2(6) . . ?
C3R C4R C5R 122.7(6) . . ?
C3R C4R H4R 118.6 . . ?
C5R C4R H4R 118.6 . . ?
C6R C5R C4R 116.8(5) . . ?
C6R C5R C20R 122.5(5) . . ?
C4R C5R C20R 120.5(5) . . ?
C5R C6R C1R 121.5(4) . . ?
C5R C6R C7R 118.5(4) . . ?
C1R C6R C7R 119.9(5) . . ?
O1R C7R C8R 120.8(5) . . ?
O1R C7R C6R 119.6(5) . . ?
C8R C7R C6R 119.6(4) . . ?
C13R C8R C9R 118.4(4) . . ?
C13R C8R C7R 121.3(4) . . ?
C9R C8R C7R 120.3(4) . . ?
C10R C9R C8R 120.0(4) . . ?
C10R C9R H9R 120.0 . . ?
C8R C9R H9R 120.0 . . ?
C9R C10R C11R 120.7(5) . . ?
C9R C10R H10R 119.6 . . ?
C11R C10R H10R 119.6 . . ?
C12R C11R C10R 119.1(5) . . ?
C12R C11R C23R 118.3(5) . . ?
C10R C11R C23R 122.6(5) . . ?
C13R C12R C11R 119.7(5) . . ?
C13R C12R H12R 120.1 . . ?
C11R C12R H12R 120.1 . . ?
C12R C13R C8R 121.8(5) . . ?
C12R C13R H13R 119.1 . . ?
C8R C13R H13R 119.1 . . ?
C1R C14R C15R 111.2(5) . . ?
C1R C14R C16R 112.8(6) . . ?
C15R C14R C16R 111.4(7) . . ?
C1R C14R H14R 107.0 . . ?
C15R C14R H14R 107.0 . . ?
C16R C14R H14R 107.0 . . ?
C14R C15R H15A 109.5 . . ?
C14R C15R H15B 109.5 . . ?
H15A C15R H15B 109.5 . . ?
C14R C15R H15C 109.5 . . ?
H15A C15R H15C 109.5 . . ?
H15B C15R H15C 109.5 . . ?
C14R C16R H16A 109.5 . . ?
C14R C16R H16B 109.5 . . ?
H16A C16R H16B 109.5 . . ?
C14R C16R H16C 109.5 . . ?
H16A C16R H16C 109.5 . . ?
H16B C16R H16C 109.5 . . ?
C19R C17R C18R 122.3(7) . . ?
C19R C17R C3R 115.7(6) . . ?
C18R C17R C3R 115.5(6) . . ?
C19R C17R H17R 98.6 . . ?
C18R C17R H17R 98.6 . . ?
C3R C17R H17R 98.6 . . ?
C17R C18R H18A 109.5 . . ?
C17R C18R H18B 109.5 . . ?
H18A C18R H18B 109.5 . . ?
C17R C18R H18C 109.5 . . ?
H18A C18R H18C 109.5 . . ?
H18B C18R H18C 109.5 . . ?
C17R C19R H19A 109.5 . . ?
C17R C19R H19B 109.5 . . ?
H19A C19R H19B 109.5 . . ?
C17R C19R H19C 109.5 . . ?
H19A C19R H19C 109.5 . . ?
H19B C19R H19C 109.5 . . ?
C21R C20R C5R 111.2(7) . . ?
C21R C20R C22R 111.4(7) . . ?
C5R C20R C22R 113.2(7) . . ?
C21R C20R H20R 106.9 . . ?
C5R C20R H20R 106.9 . . ?
C22R C20R H20R 106.9 . . ?
C20R C21R H21A 109.5 . . ?
C20R C21R H21B 109.5 . . ?
H21A C21R H21B 109.5 . . ?
C20R C21R H21C 109.5 . . ?
H21A C21R H21C 109.5 . . ?
H21B C21R H21C 109.5 . . ?
C20R C22R H22A 109.5 . . ?
C20R C22R H22B 109.5 . . ?
H22A C22R H22B 109.5 . . ?
C20R C22R H22C 109.5 . . ?
H22A C22R H22C 109.5 . . ?
H22B C22R H22C 109.5 . . ?
O2R C23R N1R 123.1(5) . . ?
O2R C23R C11R 119.8(4) . . ?
N1R C23R C11R 117.0(5) . . ?
N1R C24R C25R 110.8(5) . . ?
N1R C24R C27R 112.0(5) . . ?
C25R C24R C27R 111.1(4) . . ?
N1R C24R H24R 107.6 . . ?
C25R C24R H24R 107.6 . . ?
C27R C24R H24R 107.6 . . ?
O3R C25R O4R 123.9(6) . . ?
O3R C25R C24R 124.2(6) . . ?
O4R C25R C24R 111.8(5) . . ?
C28R C27R C24R 111.6(5) . . ?
C28R C27R H27A 109.3 . . ?
C24R C27R H27A 109.3 . . ?
C28R C27R H27B 109.3 . . ?
C24R C27R H27B 109.3 . . ?
H27A C27R H27B 108.0 . . ?
C29R C28R C33R 117.2 . . ?
C29R C28R C27R 120.7(4) . . ?
C33R C28R C27R 122.0(4) . . ?
C30R C29R C28R 121.3 . . ?
C29R C30R C31R 121.0 . . ?
C32R C31R C30R 118.1 . . ?
C31R C32R C33R 121.2 . . ?
C32R C33R C28R 121.2 . . ?
C23P N1P C24P 122.8(17) . . ?
C23P N1P H1P 118.6 . . ?
C24P N1P H1P 118.6 . . ?
C25P O4P C26P 118.8(18) . . ?
C6P C1P C2P 121.1(11) . . ?
C6P C1P C14P 94.9(8) . . ?
C2P C1P C14P 143.0(12) . . ?
C1P C2P C3P 117.2(11) . . ?
C1P C2P H2P 121.4 . . ?
C3P C2P H2P 121.4 . . ?
C4P C3P C2P 120.5(11) . . ?
C4P C3P C17P 118.9(12) . . ?
C2P C3P C17P 119.7(12) . . ?
C3P C4P C5P 122.6(12) . . ?
C3P C4P H4P 118.7 . . ?
C5P C4P H4P 118.7 . . ?
C6P C5P C4P 113.9(11) . . ?
C6P C5P C20P 120.5(14) . . ?
C4P C5P C20P 121.3(14) . . ?
C1P C6P C5P 122.7(10) . . ?
C1P C6P C7P 96.5(8) . . ?
C5P C6P C7P 139.9(11) . . ?
O1P C7P C6P 115.0(15) . . ?
O1P C7P C8P 110.3(12) . . ?
C6P C7P C8P 111.8(12) . . ?
O1P C7P C14P 111.7(13) . . ?
C6P C7P C14P 83.6(7) . . ?
C8P C7P C14P 122.2(17) . . ?
C9P C8P C13P 116.8(10) . . ?
C9P C8P C7P 122.4(11) . . ?
C13P C8P C7P 120.8(11) . . ?
C8P C9P C10P 121.9(12) . . ?
C8P C9P H9P 119.1 . . ?
C10P C9P H9P 119.1 . . ?
C11P C10P C9P 120.4(12) . . ?
C11P C10P H10P 119.8 . . ?
C9P C10P H10P 119.8 . . ?
C10P C11P C12P 116.4(10) . . ?
C10P C11P C23P 125.8(12) . . ?
C12P C11P C23P 117.7(12) . . ?
C13P C12P C11P 120.6(13) . . ?
C13P C12P H12P 119.7 . . ?
C11P C12P H12P 119.7 . . ?
C12P C13P C8P 118.7(13) . . ?
C12P C13P H13P 120.7 . . ?
C8P C13P H13P 120.7 . . ?
C16P C14P C15P 110.7(13) . . ?
C16P C14P C1P 114.7(14) . . ?
C15P C14P C1P 114.9(14) . . ?
C16P C14P C7P 119.5(14) . . ?
C15P C14P C7P 110.5(13) . . ?
C1P C14P C7P 84.5(7) . . ?
C14P C15P H15D 109.5 . . ?
C14P C15P H15E 109.5 . . ?
H15D C15P H15E 109.5 . . ?
C14P C15P H15F 109.5 . . ?
H15D C15P H15F 109.5 . . ?
H15E C15P H15F 109.5 . . ?
C14P C16P H16D 109.5 . . ?
C14P C16P H16E 109.5 . . ?
H16D C16P H16E 109.5 . . ?
C14P C16P H16F 109.5 . . ?
H16D C16P H16F 109.5 . . ?
H16E C16P H16F 109.5 . . ?
C19P C17P C18P 114.3(16) . . ?
C19P C17P C3P 113.1(15) . . ?
C18P C17P C3P 111.4(15) . . ?
C19P C17P H17P 105.7 . . ?
C18P C17P H17P 105.7 . . ?
C3P C17P H17P 105.7 . . ?
C17P C18P H18D 109.5 . . ?
C17P C18P H18E 109.5 . . ?
H18D C18P H18E 109.5 . . ?
C17P C18P H18F 109.5 . . ?
H18D C18P H18F 109.5 . . ?
H18E C18P H18F 109.5 . . ?
C17P C19P H19D 109.5 . . ?
C17P C19P H19E 109.5 . . ?
H19D C19P H19E 109.5 . . ?
C17P C19P H19F 109.5 . . ?
H19D C19P H19F 109.5 . . ?
H19E C19P H19F 109.5 . . ?
C22P C20P C21P 109.5(15) . . ?
C22P C20P C5P 110.9(15) . . ?
C21P C20P C5P 111.7(16) . . ?
C22P C20P H20P 108.2 . . ?
C21P C20P H20P 108.2 . . ?
C5P C20P H20P 108.2 . . ?
C20P C21P H21D 109.5 . . ?
C20P C21P H21E 109.5 . . ?
H21D C21P H21E 109.5 . . ?
C20P C21P H21F 109.5 . . ?
H21D C21P H21F 109.5 . . ?
H21E C21P H21F 109.5 . . ?
C20P C22P H22D 109.5 . . ?
C20P C22P H22E 109.5 . . ?
H22D C22P H22E 109.5 . . ?
C20P C22P H22F 109.5 . . ?
H22D C22P H22F 109.5 . . ?
H22E C22P H22F 109.5 . . ?
O2P C23P N1P 119.2(14) . . ?
O2P C23P C11P 121.4(14) . . ?
N1P C23P C11P 119.4(12) . . ?
N1P C24P C25P 113.1(15) . . ?
N1P C24P C27P 111.4(15) . . ?
C25P C24P C27P 110.0(14) . . ?
N1P C24P H24P 107.4 . . ?
C25P C24P H24P 107.4 . . ?
C27P C24P H24P 107.4 . . ?
O3P C25P O4P 122.9(15) . . ?
O3P C25P C24P 123.4(15) . . ?
O4P C25P C24P 113.6(13) . . ?
O4P C26P H26D 109.5 . . ?
O4P C26P H26E 109.5 . . ?
H26D C26P H26E 109.5 . . ?
O4P C26P H26F 109.5 . . ?
H26D C26P H26F 109.5 . . ?
H26E C26P H26F 109.5 . . ?
C28P C27P C24P 114.7(14) . . ?
C28P C27P H27C 108.6 . . ?
C24P C27P H27C 108.6 . . ?
C28P C27P H27D 108.6 . . ?
C24P C27P H27D 108.6 . . ?
H27C C27P H27D 107.6 . . ?
C29P C28P C33P 118.1 . . ?
C29P C28P C27P 121.3(11) . . ?
C33P C28P C27P 120.0(11) . . ?
C28P C29P C30P 120.7 . . ?
C28P C29P H29P 119.7 . . ?
C30P C29P H29P 119.7 . . ?
C31P C30P C29P 121.2 . . ?
C31P C30P H30P 119.4 . . ?
C29P C30P H30P 119.4 . . ?
C32P C31P C30P 118.1 . . ?
C32P C31P H31P 120.9 . . ?
C30P C31P H31P 120.9 . . ?
C31P C32P C33P 120.9 . . ?
C31P C32P H32P 119.6 . . ?
C33P C32P H32P 119.6 . . ?
C32P C33P C28P 121.0 . . ?
C32P C33P H33P 119.5 . . ?
C28P C33P H33P 119.5 . . ?

loop_
_geom_bond_atom_site_label_1
_geom_bond_atom_site_label_2
_geom_bond_distance
_geom_bond_site_symmetry_2
_geom_bond_publ_flag
N1R C23R 1.329(5) . ?
N1R C24R 1.436(5) . ?
N1R H1R 0.8600 . ?
O1R C7R 1.222(6) . ?
O2R C23R 1.218(6) . ?
O3R C25R 1.188(6) . ?
O4R C25R 1.301(6) . ?
O4R C26R 1.433(7) . ?
C1R C2R 1.382(6) . ?
C1R C6R 1.395(6) . ?
C1R C14R 1.481(6) . ?
C2R C3R 1.381(7) . ?
C2R H2R 0.9300 . ?
C3R C4R 1.362(7) . ?
C3R C17R 1.510(6) . ?
C4R C5R 1.425(6) . ?
C4R H4R 0.9300 . ?
C5R C6R 1.384(6) . ?
C5R C20R 1.512(7) . ?
C6R C7R 1.498(6) . ?
C7R C8R 1.474(5) . ?
C8R C13R 1.380(6) . ?
C8R C9R 1.394(6) . ?
C9R C10R 1.384(6) . ?
C9R H9R 0.9300 . ?
C10R C11R 1.390(6) . ?
C10R H10R 0.9300 . ?
C11R C12R 1.385(6) . ?
C11R C23R 1.486(6) . ?
C12R C13R 1.375(6) . ?
C12R H12R 0.9300 . ?
C13R H13R 0.9300 . ?
C14R C15R 1.499(7) . ?
C14R C16R 1.523(8) . ?
C14R H14R 0.9800 . ?
C15R H15A 0.9600 . ?
C15R H15B 0.9600 . ?
C15R H15C 0.9600 . ?
C16R H16A 0.9600 . ?
C16R H16B 0.9600 . ?
C16R H16C 0.9600 . ?
C17R C19R 1.396(8) . ?
C17R C18R 1.457(8) . ?
C17R H17R 0.9800 . ?
C18R H18A 0.9600 . ?
C18R H18B 0.9600 . ?
C18R H18C 0.9600 . ?
C19R H19A 0.9600 . ?
C19R H19B 0.9600 . ?
C19R H19C 0.9600 . ?
C20R C21R 1.504(8) . ?
C20R C22R 1.517(8) . ?
C20R H20R 0.9800 . ?
C21R H21A 0.9600 . ?
C21R H21B 0.9600 . ?
C21R H21C 0.9600 . ?
C22R H22A 0.9600 . ?
C22R H22B 0.9600 . ?
C22R H22C 0.9600 . ?
C24R C25R 1.511(7) . ?
C24R C27R 1.516(7) . ?
C24R H24R 0.9800 . ?
C26R H26A 0.9600 . ?
C26R H26B 0.9600 . ?
C26R H26C 0.9600 . ?
C27R C28R 1.488(6) . ?
C27R H27A 0.9700 . ?
C27R H27B 0.9700 . ?
C28R C29R 1.3753 . ?
C28R C33R 1.3832 . ?
C29R C30R 1.3702 . ?
C29R H29R 0.9300 . ?
C30R C31R 1.3771 . ?
C30R H30R 0.9300 . ?
C31R C32R 1.3616 . ?
C31R H31R 0.9300 . ?
C32R C33R 1.3726 . ?
C32R H32R 0.9300 . ?
C33R H33R 0.9300 . ?
N1P C23P 1.342(10) . ?
N1P C24P 1.435(10) . ?
N1P H1P 0.8600 . ?
O1P C7P 1.409(10) . ?
O2P C23P 1.235(10) . ?
O3P C25P 1.220(10) . ?
O4P C25P 1.314(10) . ?
O4P C26P 1.435(11) . ?
C1P C6P 1.355(9) . ?
C1P C2P 1.376(9) . ?
C1P C14P 1.526(9) . ?
C2P C3P 1.388(9) . ?
C2P H2P 0.9300 . ?
C3P C4P 1.364(9) . ?
C3P C17P 1.540(9) . ?
C4P C5P 1.397(9) . ?
C4P H4P 0.9300 . ?
C5P C6P 1.386(9) . ?
C5P C20P 1.520(10) . ?
C6P C7P 1.520(9) . ?
C7P C8P 1.526(9) . ?
C7P C14P 1.664(10) . ?
C8P C9P 1.358(9) . ?
C8P C13P 1.388(9) . ?
C9P C10P 1.384(10) . ?
C9P H9P 0.9300 . ?
C10P C11P 1.368(9) . ?
C10P H10P 0.9300 . ?
C11P C12P 1.383(9) . ?
C11P C23P 1.480(9) . ?
C12P C13P 1.362(10) . ?
C12P H12P 0.9300 . ?
C13P H13P 0.9300 . ?
C14P C16P 1.496(10) . ?
C14P C15P 1.523(10) . ?
C15P H15D 0.9600 . ?
C15P H15E 0.9600 . ?
C15P H15F 0.9600 . ?
C16P H16D 0.9600 . ?
C16P H16E 0.9600 . ?
C16P H16F 0.9600 . ?
C17P C19P 1.448(10) . ?
C17P C18P 1.466(10) . ?
C17P H17P 0.9800 . ?
C18P H18D 0.9600 . ?
C18P H18E 0.9600 . ?
C18P H18F 0.9600 . ?
C19P H19D 0.9600 . ?
C19P H19E 0.9600 . ?
C19P H19F 0.9600 . ?
C20P C22P 1.503(10) . ?
C20P C21P 1.510(11) . ?
C20P H20P 0.9800 . ?
C21P H21D 0.9600 . ?
C21P H21E 0.9600 . ?
C21P H21F 0.9600 . ?
C22P H22D 0.9600 . ?
C22P H22E 0.9600 . ?
C22P H22F 0.9600 . ?
C24P C25P 1.496(10) . ?
C24P C27P 1.521(10) . ?
C24P H24P 0.9800 . ?
C26P H26D 0.9600 . ?
C26P H26E 0.9600 . ?
C26P H26F 0.9600 . ?
C27P C28P 1.471(9) . ?
C27P H27C 0.9700 . ?
C27P H27D 0.9700 . ?
C28P C29P 1.3688 . ?
C28P C33P 1.3759 . ?
C29P C30P 1.3762 . ?
C29P H29P 0.9300 . ?
C30P C31P 1.3693 . ?
C30P H30P 0.9300 . ?
C31P C32P 1.3674 . ?
C31P H31P 0.9300 . ?
C32P C33P 1.3744 . ?
C32P H32P 0.9300 . ?
C33P H33P 0.9300 . ?
